data_4022139
loop_
_publ_author_name
'Albrecht Berkessel'
'Katrin Roland'
'Michael Schr\"oder'
'J\"org M. Neud\"orfl'
'Johann Lex'

_publ_section_title
;
 Enantiomerically Pure Isophorone Diamine
 [3-(Aminomethyl)-3,5,5-trimethylcyclohexylamine]: A Chiral
 1,4-Diamine Building Block Made Available on Large Scale
;
_journal_name_full 'Journal of Organic Chemistry'
_journal_page_first 9312
_journal_page_last 9318
_journal_paper_doi 10.1021/jo0613737
_journal_volume 71
_journal_year 2006
_chemical_formula_moiety 'C24 H34 N2 O4 S2'
_chemical_formula_sum 'C24 H34 N2 O4 S2'
_chemical_formula_weight 478.65
_chemical_name_systematic
; 
 ? 
;
_space_group_IT_number 19
_symmetry_cell_setting orthorhombic
_symmetry_space_group_name_Hall 'P 2ac 2ab'
_symmetry_space_group_name_H-M 'P 21 21 21'
_atom_sites_solution_hydrogens geom
_atom_sites_solution_primary direct
_atom_sites_solution_secondary difmap
_audit_creation_method SHELXL-97
_cell_angle_alpha 90.00
_cell_angle_beta 90.00
_cell_angle_gamma 90.00
_cell_formula_units_Z 4
_cell_length_a 9.9193(2)
_cell_length_b 10.3077(2)
_cell_length_c 24.8012(8)
_cell_measurement_reflns_used 12806
_cell_measurement_temperature 100(2)
_cell_measurement_theta_max 27.00
_cell_measurement_theta_min 2.14
_cell_volume 2535.80(11)
_computing_cell_refinement 'Nonius DENZO (Otwinowski, Minor 1997)'
_computing_data_collection 'Nonius COLLECT'
_computing_data_reduction 'Nonius DENZO (Otwinowski, Minor 1997)'
_computing_molecular_graphics 'SCHAKAL99 (E. Keller 1999)'
_computing_publication_material 'PLATON (A. L. Spek 1980-2004)'
_computing_structure_refinement 'SHELXL-97 (Sheldrick, 1997)'
_computing_structure_solution 'SHELXS-97 (Sheldrick, 1997)'
_diffrn_ambient_temperature 100(2)
_diffrn_measured_fraction_theta_full 0.998
_diffrn_measured_fraction_theta_max 0.998
_diffrn_measurement_device_type 'Nonius KappaCCD'
_diffrn_measurement_method Phi/Omega-Scans
_diffrn_radiation_monochromator graphite
_diffrn_radiation_source 'fine-focus sealed tube'
_diffrn_radiation_type MoK\a
_diffrn_radiation_wavelength 0.71073
_diffrn_reflns_av_R_equivalents 0.0536
_diffrn_reflns_av_sigmaI/netI 0.0771
_diffrn_reflns_limit_h_max 9
_diffrn_reflns_limit_h_min -12
_diffrn_reflns_limit_k_max 13
_diffrn_reflns_limit_k_min -12
_diffrn_reflns_limit_l_max 28
_diffrn_reflns_limit_l_min -31
_diffrn_reflns_number 12806
_diffrn_reflns_theta_full 27.00
_diffrn_reflns_theta_max 27.00
_diffrn_reflns_theta_min 2.14
_exptl_absorpt_coefficient_mu 0.241
_exptl_absorpt_correction_type none
_exptl_crystal_colour colourless
_exptl_crystal_density_diffrn 1.254
_exptl_crystal_density_method 'not measured'
_exptl_crystal_description prism
_exptl_crystal_F_000 1024
_exptl_crystal_size_max 0.30
_exptl_crystal_size_mid 0.22
_exptl_crystal_size_min 0.17
_refine_diff_density_max 0.250
_refine_diff_density_min -0.364
_refine_diff_density_rms 0.050
_refine_ls_abs_structure_details 'Flack H D (1983), Acta Cryst. A39, 876-881'
_refine_ls_abs_structure_Flack 0.06(6)
_refine_ls_extinction_method none
_refine_ls_goodness_of_fit_ref 1.004
_refine_ls_hydrogen_treatment mixed
_refine_ls_matrix_type full
_refine_ls_number_parameters 418
_refine_ls_number_reflns 5498
_refine_ls_number_restraints 0
_refine_ls_restrained_S_all 1.004
_refine_ls_R_factor_all 0.0656
_refine_ls_R_factor_gt 0.0430
_refine_ls_shift/su_max 0.007
_refine_ls_shift/su_mean 0.001
_refine_ls_structure_factor_coef Fsqd
_refine_ls_weighting_details 'calc w=1/[\s^2^(Fo^2^)+(0.0358P)^2^+0.0000P] where P=(Fo^2^+2Fc^2^)/3'
_refine_ls_weighting_scheme calc
_refine_ls_wR_factor_gt 0.0807
_refine_ls_wR_factor_ref 0.0872
_reflns_number_gt 4285
_reflns_number_total 5498
_reflns_threshold_expression >2sigma(I)
_cod_data_source_file jo0613737si20060828_044653.cif
_cod_database_code 4022139

loop_
_symmetry_equiv_pos_as_xyz
'x, y, z'
'-x+1/2, -y, z+1/2'
'x+1/2, -y+1/2, -z'
'-x, y+1/2, -z+1/2'

loop_
_atom_site_label
_atom_site_type_symbol
_atom_site_fract_x
_atom_site_fract_y
_atom_site_fract_z
_atom_site_U_iso_or_equiv
_atom_site_adp_type
_atom_site_occupancy
_atom_site_symmetry_multiplicity
_atom_site_calc_flag
_atom_site_refinement_flags
S1 S 0.10936(6) 0.61687(6) 0.06178(2) 0.02061(15) Uani 1 1 d .
S2 S 0.90474(6) 0.96508(6) 0.14381(2) 0.02286(15) Uani 1 1 d .
O1 O 0.84002(16) 1.01871(19) 0.19012(7) 0.0316(5) Uani 1 1 d .
O2 O -0.01609(15) 0.68265(17) 0.05162(6) 0.0244(4) Uani 1 1 d .
O3 O 0.18293(16) 0.56339(19) 0.01728(7) 0.0274(4) Uani 1 1 d .
O4 O 1.04048(15) 0.91690(17) 0.14859(7) 0.0278(4) Uani 1 1 d .
C5 C 0.0837(2) 0.4893(2) 0.10785(9) 0.0197(5) Uani 1 1 d .
N6 N 0.8143(2) 0.8437(2) 0.12339(9) 0.0220(5) Uani 1 1 d .
N7 N 0.2047(2) 0.7217(2) 0.09165(9) 0.0210(5) Uani 1 1 d .
H7 H 0.167(2) 0.769(3) 0.1115(10) 0.014(7) Uiso 1 1 d .
C8 C 0.8252(3) 1.2877(3) 0.05792(14) 0.0378(8) Uani 1 1 d .
H8 H 0.770(2) 1.364(3) 0.0624(11) 0.041(8) Uiso 1 1 d .
C9 C 0.9017(3) 1.0837(2) 0.09235(10) 0.0240(6) Uani 1 1 d .
C10 C 0.0741(2) 0.3054(3) 0.18970(10) 0.0247(6) Uani 1 1 d .
C11 C 0.1589(2) 0.3767(3) 0.10355(10) 0.0228(6) Uani 1 1 d .
H11 H 0.217(2) 0.368(2) 0.0723(10) 0.023(6) Uiso 1 1 d .
C12 C 0.3395(2) 0.6486(3) 0.17215(11) 0.0261(6) Uani 1 1 d .
H12A H 0.266(2) 0.583(2) 0.1804(9) 0.020(7) Uiso 1 1 d .
H12B H 0.314(3) 0.732(3) 0.1913(10) 0.031(8) Uiso 1 1 d .
C13 C 0.9744(3) 1.0642(3) 0.04525(11) 0.0278(7) Uani 1 1 d .
H13 H 1.020(3) 0.989(3) 0.0414(12) 0.051(10) Uiso 1 1 d .
C14 C 0.6709(2) 0.8699(3) 0.11187(11) 0.0212(6) Uani 1 1 d .
H14A H 0.642(2) 0.935(2) 0.1374(9) 0.011(6) Uiso 1 1 d .
H14B H 0.659(2) 0.904(2) 0.0765(10) 0.023(7) Uiso 1 1 d .
C15 C -0.0005(2) 0.5098(3) 0.15238(10) 0.0222(6) Uani 1 1 d .
H15 H -0.045(2) 0.591(2) 0.1559(9) 0.010(6) Uiso 1 1 d .
C16 C 0.3393(2) 0.6799(3) 0.11200(10) 0.0197(6) Uani 1 1 d .
C17 C 0.0759(4) 0.2105(3) 0.23561(12) 0.0345(7) Uani 1 1 d .
H17A H -0.011(3) 0.185(3) 0.2442(12) 0.047(9) Uiso 1 1 d .
H17B H 0.121(3) 0.137(3) 0.2270(11) 0.042(9) Uiso 1 1 d .
H17C H 0.112(3) 0.246(3) 0.2650(13) 0.056(10) Uiso 1 1 d .
C18 C 0.8261(3) 1.1955(3) 0.09845(13) 0.0314(7) Uani 1 1 d .
H18 H 0.782(3) 1.213(3) 0.1300(11) 0.039(8) Uiso 1 1 d .
C19 C 0.4409(2) 0.7847(3) 0.09899(11) 0.0209(6) Uani 1 1 d .
H19A H 0.435(2) 0.798(3) 0.0615(12) 0.040(8) Uiso 1 1 d .
H19B H 0.418(2) 0.857(2) 0.1213(8) 0.009(6) Uiso 1 1 d .
C20 C 0.5860(2) 0.7464(2) 0.11535(9) 0.0200(5) Uani 1 1 d .
C21 C 0.1533(2) 0.2859(3) 0.14428(11) 0.0264(6) Uani 1 1 d .
H21 H 0.202(2) 0.205(2) 0.1410(10) 0.019(6) Uiso 1 1 d .
C22 C 0.5877(3) 0.6983(3) 0.17451(10) 0.0236(6) Uani 1 1 d .
H22A H 0.580(2) 0.782(3) 0.1992(10) 0.025(7) Uiso 1 1 d .
H22B H 0.683(3) 0.660(3) 0.1809(10) 0.037(8) Uiso 1 1 d .
C23 C -0.0044(3) 0.4166(3) 0.19232(11) 0.0268(6) Uani 1 1 d .
H23 H -0.061(3) 0.430(3) 0.2233(11) 0.040(8) Uiso 1 1 d .
C24 C 0.4763(3) 0.5948(4) 0.25356(12) 0.0370(8) Uani 1 1 d .
H24A H 0.456(3) 0.676(4) 0.2717(13) 0.065(12) Uiso 1 1 d .
H24B H 0.408(3) 0.527(3) 0.2702(10) 0.037(7) Uiso 1 1 d .
H24C H 0.560(3) 0.566(3) 0.2655(11) 0.039(9) Uiso 1 1 d .
C25 C 0.4783(3) 0.6001(3) 0.19175(11) 0.0280(6) Uani 1 1 d .
C26 C 0.5045(3) 0.4626(3) 0.17175(14) 0.0353(7) Uani 1 1 d .
H26A H 0.438(3) 0.406(3) 0.1910(10) 0.033(8) Uiso 1 1 d .
H26B H 0.501(2) 0.452(3) 0.1331(12) 0.033(8) Uiso 1 1 d .
H26C H 0.592(3) 0.435(3) 0.1816(11) 0.042(8) Uiso 1 1 d .
C27 C 0.8980(3) 1.2699(3) 0.01071(12) 0.0346(7) Uani 1 1 d .
C28 C 0.6421(3) 0.6467(3) 0.07532(11) 0.0253(6) Uani 1 1 d .
H28A H 0.729(2) 0.608(2) 0.0884(9) 0.020(6) Uiso 1 1 d .
H28B H 0.584(2) 0.576(3) 0.0667(10) 0.029(7) Uiso 1 1 d .
H28C H 0.659(3) 0.687(3) 0.0402(12) 0.058(10) Uiso 1 1 d .
C29 C 0.9729(3) 1.1566(3) 0.00540(12) 0.0360(7) Uani 1 1 d .
H29 H 1.024(3) 1.137(3) -0.0288(12) 0.047(9) Uiso 1 1 d .
C30 C 0.8991(4) 1.3724(3) -0.03261(15) 0.0583(10) Uani 1 1 d .
H30A H 0.9467 1.4494 -0.0194 0.15(2) Uiso 1 1 calc R
H30B H 0.8062 1.3957 -0.0419 0.096(14) Uiso 1 1 calc R
H30C H 0.9450 1.3387 -0.0647 0.16(2) Uiso 1 1 calc R
H40 H 0.852(2) 0.803(3) 0.0987(10) 0.029(8) Uiso 1 1 d .
H41 H 0.363(2) 0.599(2) 0.0927(9) 0.008(6) Uiso 1 1 d .

loop_
_atom_site_aniso_label
_atom_site_aniso_U_11
_atom_site_aniso_U_22
_atom_site_aniso_U_33
_atom_site_aniso_U_23
_atom_site_aniso_U_13
_atom_site_aniso_U_12
S1 0.0159(3) 0.0281(4) 0.0178(3) 0.0012(3) -0.0003(2) 0.0011(3)
S2 0.0172(3) 0.0284(4) 0.0230(3) -0.0043(3) -0.0020(3) -0.0004(3)
O1 0.0250(10) 0.0440(13) 0.0259(10) -0.0104(9) -0.0006(7) -0.0002(9)
O2 0.0153(8) 0.0334(11) 0.0246(10) 0.0024(8) -0.0040(7) 0.0032(7)
O3 0.0243(10) 0.0381(12) 0.0200(9) 0.0009(9) 0.0035(7) 0.0021(8)
O4 0.0152(9) 0.0329(11) 0.0352(11) -0.0044(9) -0.0058(7) 0.0022(7)
C5 0.0155(12) 0.0272(15) 0.0164(12) 0.0002(11) -0.0020(9) -0.0037(11)
N6 0.0137(11) 0.0281(13) 0.0242(13) -0.0029(11) -0.0002(8) -0.0005(9)
N7 0.0145(11) 0.0228(13) 0.0259(13) -0.0020(11) 0.0003(9) 0.0034(9)
C8 0.0272(16) 0.0230(16) 0.063(2) -0.0038(17) -0.0143(15) 0.0002(13)
C9 0.0197(13) 0.0230(13) 0.0292(14) -0.0054(11) -0.0041(11) -0.0034(11)
C10 0.0294(15) 0.0225(14) 0.0223(14) -0.0018(12) -0.0068(11) -0.0103(12)
C11 0.0187(13) 0.0284(16) 0.0214(14) -0.0082(12) -0.0022(10) -0.0001(11)
C12 0.0204(14) 0.0278(17) 0.0302(15) 0.0052(13) 0.0026(11) -0.0056(12)
C13 0.0300(15) 0.0241(17) 0.0295(16) -0.0038(13) 0.0045(12) -0.0009(12)
C14 0.0204(13) 0.0243(15) 0.0191(14) -0.0018(13) -0.0015(10) 0.0006(11)
C15 0.0220(13) 0.0222(15) 0.0224(14) -0.0041(12) -0.0016(10) -0.0014(11)
C16 0.0156(13) 0.0187(14) 0.0247(14) 0.0014(12) -0.0019(10) 0.0015(10)
C17 0.047(2) 0.0303(19) 0.0258(17) -0.0013(14) -0.0071(15) -0.0085(15)
C18 0.0237(15) 0.0289(17) 0.0416(19) -0.0077(15) -0.0035(13) -0.0033(12)
C19 0.0192(14) 0.0234(16) 0.0201(15) -0.0007(13) -0.0010(10) -0.0011(11)
C20 0.0156(12) 0.0232(14) 0.0214(13) 0.0016(11) 0.0007(10) -0.0022(10)
C21 0.0259(14) 0.0206(15) 0.0327(16) -0.0038(14) -0.0056(12) 0.0022(12)
C22 0.0209(14) 0.0276(15) 0.0223(14) 0.0036(12) -0.0040(11) -0.0016(12)
C23 0.0302(16) 0.0330(17) 0.0172(14) -0.0047(12) 0.0020(11) -0.0038(12)
C24 0.0266(17) 0.052(2) 0.0320(17) 0.0140(17) -0.0033(13) -0.0115(15)
C25 0.0228(14) 0.0323(17) 0.0288(15) 0.0100(13) -0.0069(11) -0.0088(12)
C26 0.0257(17) 0.0342(18) 0.046(2) 0.0121(16) -0.0104(14) -0.0067(14)
C27 0.0318(16) 0.0260(16) 0.0460(18) 0.0041(14) -0.0135(14) -0.0109(14)
C28 0.0213(15) 0.0246(16) 0.0301(16) -0.0026(13) -0.0025(11) -0.0012(11)
C29 0.0400(17) 0.0360(19) 0.0320(18) -0.0048(15) -0.0006(13) -0.0150(14)
C30 0.070(2) 0.040(2) 0.065(3) 0.022(2) -0.027(2) -0.022(2)

loop_
_atom_type_symbol
_atom_type_description
_atom_type_scat_dispersion_real
_atom_type_scat_dispersion_imag
_atom_type_scat_source
C C 0.0033 0.0016 'International Tables Vol C Tables 4.2.6.8 and 6.1.1.4'
H H 0.0000 0.0000 'International Tables Vol C Tables 4.2.6.8 and 6.1.1.4'
N N 0.0061 0.0033 'International Tables Vol C Tables 4.2.6.8 and 6.1.1.4'
O O 0.0106 0.0060 'International Tables Vol C Tables 4.2.6.8 and 6.1.1.4'
S S 0.1246 0.1234 'International Tables Vol C Tables 4.2.6.8 and 6.1.1.4'

loop_
_geom_angle_atom_site_label_1
_geom_angle_atom_site_label_2
_geom_angle_atom_site_label_3
_geom_angle
O3 S1 O2 119.12(10)
O3 S1 N7 108.21(11)
O2 S1 N7 105.72(11)
O3 S1 C5 106.62(12)
O2 S1 C5 109.91(10)
N7 S1 C5 106.65(11)
O1 S2 O4 119.20(11)
O1 S2 N6 107.55(11)
O4 S2 N6 106.08(11)
O1 S2 C9 107.79(12)
O4 S2 C9 108.29(12)
N6 S2 C9 107.41(11)
C11 C5 C15 120.6(2)
C11 C5 S1 119.90(18)
C15 C5 S1 119.0(2)
C14 N6 S2 116.90(19)
C14 N6 H40 112.3(18)
S2 N6 H40 111.8(19)
C16 N7 S1 119.06(18)
C16 N7 H7 113.3(18)
S1 N7 H7 114.7(17)
C18 C8 C27 121.3(3)
C18 C8 H8 118.6(17)
C27 C8 H8 120.1(17)
C18 C9 C13 119.6(3)
C18 C9 S2 120.4(2)
C13 C9 S2 119.9(2)
C23 C10 C21 118.4(2)
C23 C10 C17 120.6(2)
C21 C10 C17 121.0(3)
C21 C11 C5 119.4(2)
C21 C11 H11 122.8(15)
C5 C11 H11 117.7(15)
C16 C12 C25 112.1(2)
C16 C12 H12A 109.8(13)
C25 C12 H12A 111.1(13)
C16 C12 H12B 106.3(14)
C25 C12 H12B 110.4(15)
H12A C12 H12B 106.9(19)
C29 C13 C9 120.0(3)
C29 C13 H13 122(2)
C9 C13 H13 118(2)
N6 C14 C20 111.6(2)
N6 C14 H14A 106.7(12)
C20 C14 H14A 112.3(12)
N6 C14 H14B 111.2(14)
C20 C14 H14B 107.3(15)
H14A C14 H14B 107.8(19)
C23 C15 C5 118.5(2)
C23 C15 H15 122.3(14)
C5 C15 H15 118.9(14)
N7 C16 C19 108.5(2)
N7 C16 C12 113.1(2)
C19 C16 C12 111.0(2)
N7 C16 H41 107.0(12)
C19 C16 H41 110.0(12)
C12 C16 H41 107.0(12)
C10 C17 H17A 110.5(19)
C10 C17 H17B 112.0(18)
H17A C17 H17B 106(3)
C10 C17 H17C 111(2)
H17A C17 H17C 108(3)
H17B C17 H17C 110(3)
C9 C18 C8 119.8(3)
C9 C18 H18 121.3(18)
C8 C18 H18 118.7(18)
C16 C19 C20 112.4(2)
C16 C19 H19A 106.1(16)
C20 C19 H19A 110.8(14)
C16 C19 H19B 105.9(12)
C20 C19 H19B 105.8(13)
H19A C19 H19B 116(2)
C14 C20 C28 108.7(2)
C14 C20 C19 106.6(2)
C28 C20 C19 109.8(2)
C14 C20 C22 108.3(2)
C28 C20 C22 113.2(2)
C19 C20 C22 109.9(2)
C11 C21 C10 121.3(2)
C11 C21 H21 120.3(15)
C10 C21 H21 118.4(15)
C25 C22 C20 117.7(2)
C25 C22 H22A 108.7(13)
C20 C22 H22A 106.6(13)
C25 C22 H22B 110.7(15)
C20 C22 H22B 106.0(14)
H22A C22 H22B 106.5(19)
C15 C23 C10 121.7(2)
C15 C23 H23 119.4(17)
C10 C23 H23 118.9(17)
C25 C24 H24A 116(2)
C25 C24 H24B 114.9(14)
H24A C24 H24B 105(2)
C25 C24 H24C 108.6(17)
H24A C24 H24C 108(3)
H24B C24 H24C 104(2)
C26 C25 C24 107.1(3)
C26 C25 C12 110.5(2)
C24 C25 C12 108.3(2)
C26 C25 C22 113.6(2)
C24 C25 C22 108.0(2)
C12 C25 C22 109.1(2)
C25 C26 H26A 106.0(16)
C25 C26 H26B 114.9(17)
H26A C26 H26B 113(2)
C25 C26 H26C 110.6(18)
H26A C26 H26C 108(2)
H26B C26 H26C 105(2)
C8 C27 C29 118.0(3)
C8 C27 C30 120.9(3)
C29 C27 C30 121.2(3)
C20 C28 H28A 111.6(13)
C20 C28 H28B 115.9(15)
H28A C28 H28B 107.0(19)
C20 C28 H28C 110.8(19)
H28A C28 H28C 108(2)
H28B C28 H28C 103(2)
C13 C29 C27 121.4(3)
C13 C29 H29 117.3(17)
C27 C29 H29 121.2(17)
C27 C30 H30A 109.5
C27 C30 H30B 109.5
H30A C30 H30B 109.5
C27 C30 H30C 109.5
H30A C30 H30C 109.5
H30B C30 H30C 109.5

loop_
_geom_bond_atom_site_label_1
_geom_bond_atom_site_label_2
_geom_bond_distance
S1 O3 1.4333(18)
S1 O2 1.4394(16)
S1 N7 1.616(2)
S1 C5 1.761(2)
S2 O1 1.4273(18)
S2 O4 1.4401(16)
S2 N6 1.621(2)
S2 C9 1.768(3)
C5 C11 1.383(3)
C5 C15 1.401(3)
N6 C14 1.476(3)
N6 H40 0.83(3)
N7 C16 1.492(3)
N7 H7 0.79(2)
C8 C18 1.383(4)
C8 C27 1.388(4)
C8 H8 0.96(3)
C9 C18 1.383(4)
C9 C13 1.387(4)
C10 C23 1.387(4)
C10 C21 1.388(4)
C10 C17 1.501(4)
C11 C21 1.379(4)
C11 H11 0.97(2)
C12 C16 1.526(3)
C12 C25 1.544(3)
C12 H12A 1.01(2)
C12 H12B 1.01(3)
C13 C29 1.373(4)
C13 H13 0.90(3)
C14 C20 1.529(3)
C14 H14A 0.97(2)
C14 H14B 0.95(2)
C15 C23 1.381(4)
C15 H15 0.96(2)
C16 C19 1.512(3)
C16 H41 0.99(2)
C17 H17A 0.93(3)
C17 H17B 0.90(3)
C17 H17C 0.89(3)
C18 H18 0.91(3)
C19 C20 1.547(3)
C19 H19A 0.94(3)
C19 H19B 0.96(2)
C20 C28 1.533(4)
C20 C22 1.549(3)
C21 H21 0.96(2)
C22 C25 1.544(3)
C22 H22A 1.06(3)
C22 H22B 1.04(3)
C23 H23 0.96(3)
C24 C25 1.534(4)
C24 H24A 0.97(4)
C24 H24B 1.06(3)
C24 H24C 0.93(3)
C25 C26 1.524(4)
C26 H26A 1.00(3)
C26 H26B 0.97(3)
C26 H26C 0.94(3)
C27 C29 1.390(4)
C27 C30 1.507(4)
C28 H28A 1.00(2)
C28 H28B 0.95(3)
C28 H28C 0.98(3)
C29 H29 1.01(3)
C30 H30A 0.9800
C30 H30B 0.9800
C30 H30C 0.9800

loop_
_cod_related_entry_id
_cod_related_entry_database
_cod_related_entry_code
1 ChemSpider 21194199
